data_2213375
loop_
_publ_author_name
'Christian Peifer'
'Schollmeyer, Dieter'
'Melanie Tschertsche'
'Stefan Laufer'

_publ_section_title
(2a<i>RS</i>,3<i>RS</i>,4a<i>SR</i>,6a<i>RS</i>,6b<i>SR</i>)-3-Hydroxy-2a,3,4a,6,6a,6b-hexahydro-1,4-dioxacyclopenta[cd]pentalen-2(5<i>H</i>)-one
_journal_coeditor_code HG2207
_journal_issue 5
_journal_name_full 'Acta Crystallographica Section E'
_journal_page_first o2249
_journal_page_last o2251
_journal_paper_doi 10.1107/S1600536807014717
_journal_volume 63
_journal_year 2007
_chemical_formula_iupac 'C8 H10 O4'
_chemical_formula_moiety 'C8 H10 O4'
_chemical_formula_sum 'C8 H10 O4'
_chemical_formula_weight 170.163
_chemical_melting_point 126.0
_chemical_name_common
;
(2aRS,3RS,4aSR,6aRS,6bSR)-3-Hydroxy-2a,3,4a,6,6a,6b-hexahydro-1,4-
dioxacyclopenta[cd]pentalen-2(5H)-one
;
_space_group_IT_number 14
_symmetry_cell_setting monoclinic
_symmetry_space_group_name_Hall '-P 2ybc'
_symmetry_space_group_name_H-M 'P 1 21/c 1'
_atom_sites_solution_hydrogens geom
_atom_sites_solution_primary direct
_atom_sites_solution_secondary difmap
_audit_creation_method SHELXL-97
_cell_angle_alpha 90.00
_cell_angle_beta 112.568(3)
_cell_angle_gamma 90.00
_cell_formula_units_Z 4
_cell_length_a 9.7712(6)
_cell_length_b 10.0443(3)
_cell_length_c 8.1779(5)
_cell_measurement_reflns_used 25
_cell_measurement_temperature 193(2)
_cell_measurement_theta_max 70
_cell_measurement_theta_min 65
_cell_volume 741.16(7)
_computing_cell_refinement 'CAD-4 Software'
_computing_data_collection 'CAD-4 Software (Enraf--Nonius, 1989)'
_computing_data_reduction 'CORINC (Dr\"ager & Gattow, 1971)'
_computing_molecular_graphics 'PLATON (Spek, 2003)'
_computing_publication_material SHELXL97
_computing_structure_refinement 'SHELXL97 (Sheldrick, 1997)'
_computing_structure_solution 'SIR92 (Altomare <i>et al.</i>,  1994)'
_diffrn_ambient_temperature 193(2)
_diffrn_measured_fraction_theta_full 1.000
_diffrn_measured_fraction_theta_max 1.000
_diffrn_measurement_device '\k-geometry diffractometer'
_diffrn_measurement_device_type 'Enraf--Nonius CAD-4'
_diffrn_measurement_method \w/2\q
_diffrn_radiation_monochromator graphite
_diffrn_radiation_type CuK\a
_diffrn_radiation_wavelength 1.54178
_diffrn_reflns_av_R_equivalents 0.0341
_diffrn_reflns_av_sigmaI/netI 0.0240
_diffrn_reflns_limit_h_max 11
_diffrn_reflns_limit_h_min 0
_diffrn_reflns_limit_k_max 0
_diffrn_reflns_limit_k_min -12
_diffrn_reflns_limit_l_max 9
_diffrn_reflns_limit_l_min -9
_diffrn_reflns_number 1483
_diffrn_reflns_theta_full 69.84
_diffrn_reflns_theta_max 69.84
_diffrn_reflns_theta_min 4.90
_diffrn_standards_decay_% 5
_diffrn_standards_interval_time 60
_diffrn_standards_number 3
_exptl_absorpt_coefficient_mu 1.048
_exptl_absorpt_correction_type none
_exptl_crystal_colour colourless
_exptl_crystal_density_diffrn 1.525
_exptl_crystal_density_method 'not measured'
_exptl_crystal_description block
_exptl_crystal_F_000 360
_exptl_crystal_size_max 0.35
_exptl_crystal_size_mid 0.26
_exptl_crystal_size_min 0.26
_refine_diff_density_max 0.344
_refine_diff_density_min -0.230
_refine_ls_extinction_coef 0.029(3)
_refine_ls_extinction_expression Fc^*^=kFc[1+0.001xFc^2^\l^3^/sin(2\q)]^-1/4^
_refine_ls_extinction_method SHELXL97
_refine_ls_goodness_of_fit_ref 1.078
_refine_ls_hydrogen_treatment constr
_refine_ls_matrix_type full
_refine_ls_number_parameters 110
_refine_ls_number_reflns 1400
_refine_ls_number_restraints 0
_refine_ls_restrained_S_all 1.078
_refine_ls_R_factor_all 0.0450
_refine_ls_R_factor_gt 0.0425
_refine_ls_shift/su_max 0.001
_refine_ls_shift/su_mean 0.000
_refine_ls_structure_factor_coef Fsqd
_refine_ls_weighting_details 'calc w=1/[\s^2^(Fo^2^)+(0.0625P)^2^+0.3206P] where P=(Fo^2^+2Fc^2^)/3'
_refine_ls_weighting_scheme calc
_refine_ls_wR_factor_obs 0.1101
_refine_ls_wR_factor_ref 0.1124
_reflns_number_gt 1302
_reflns_number_total 1400
_reflns_threshold_expression I>2\s(I)
_cod_data_source_file hg2207.cif
_cod_data_source_block VIII
_cod_original_sg_symbol_H-M 'P 21/c'
_cod_database_code 2213375
_cod_database_fobs_code 2213375

loop_
_symmetry_equiv_pos_as_xyz
'x, y, z'
'-x, y+1/2, -z+1/2'
'-x, -y, -z'
'x, -y-1/2, z-1/2'

loop_
_atom_site_type_symbol
_atom_site_label
_atom_site_fract_x
_atom_site_fract_y
_atom_site_fract_z
_atom_site_U_iso_or_equiv
_atom_site_adp_type
_atom_site_calc_flag
_atom_site_refinement_flags
_atom_site_occupancy
O O1 0.22900(13) 0.14034(11) 0.51424(14) 0.0263(3) Uani d . 1
C C2 0.23116(17) 0.16649(15) 0.69137(19) 0.0234(4) Uani d . 1
H H2A 0.2695 0.2579 0.7323 0.028 Uiso calc R 1
C C3 0.33282(16) 0.05953(14) 0.81407(19) 0.0215(4) Uani d . 1
H H3A 0.4196 0.0976 0.9138 0.026 Uiso calc R 1
C C4 0.23145(17) -0.02576(15) 0.8762(2) 0.0245(4) Uani d . 1
H H4A 0.2827 -0.0564 1.0013 0.029 Uiso calc R 1
O O5 0.18835(12) -0.13574(10) 0.75264(15) 0.0250(3) Uani d . 1
C C6 0.30770(16) -0.16615(15) 0.7029(2) 0.0227(4) Uani d . 1
H H6A 0.2717 -0.2120 0.5854 0.027 Uiso calc R 1
C C7 0.37684(16) -0.03073(14) 0.69193(19) 0.0218(4) Uani d . 1
H H7A 0.4869 -0.0368 0.7298 0.026 Uiso calc R 1
C C8 0.30422(16) 0.03106(15) 0.51041(19) 0.0223(4) Uani d . 1
C C9 0.07597(18) 0.14778(17) 0.6918(2) 0.0294(4) Uani d . 1
H H9A 0.0097 0.1047 0.5807 0.035 Uiso calc R 1
H H9B 0.0328 0.2347 0.7035 0.035 Uiso calc R 1
C C10 0.09631(19) 0.05883(16) 0.8514(2) 0.0297(4) Uani d . 1
H H10A 0.1128 0.1133 0.9582 0.036 Uiso calc R 1
H H10B 0.0079 0.0021 0.8281 0.036 Uiso calc R 1
O O11 0.41795(12) -0.24208(11) 0.83091(15) 0.0310(3) Uani d . 1
H H11A 0.3785 -0.3130 0.8445 0.047 Uiso d R 1
O O12 0.30800(13) -0.00944(11) 0.37235(14) 0.0288(3) Uani d . 1

loop_
_atom_site_aniso_label
_atom_site_aniso_U_11
_atom_site_aniso_U_22
_atom_site_aniso_U_33
_atom_site_aniso_U_12
_atom_site_aniso_U_13
_atom_site_aniso_U_23
O1 0.0360(6) 0.0234(6) 0.0219(6) 0.0073(4) 0.0136(5) 0.0035(4)
C2 0.0311(8) 0.0194(7) 0.0202(7) 0.0014(6) 0.0105(6) -0.0015(5)
C3 0.0226(7) 0.0203(7) 0.0204(7) -0.0040(6) 0.0068(6) -0.0001(5)
C4 0.0310(8) 0.0228(8) 0.0220(7) -0.0052(6) 0.0130(6) -0.0010(6)
O5 0.0253(6) 0.0208(6) 0.0316(6) -0.0047(4) 0.0140(5) -0.0033(4)
C6 0.0243(8) 0.0186(7) 0.0263(8) 0.0003(5) 0.0109(6) 0.0015(6)
C7 0.0202(7) 0.0205(7) 0.0249(7) 0.0005(5) 0.0091(6) 0.0023(6)
C8 0.0239(7) 0.0194(7) 0.0262(8) -0.0024(5) 0.0126(6) 0.0008(6)
C9 0.0274(8) 0.0307(8) 0.0300(8) 0.0045(6) 0.0110(7) -0.0047(6)
C10 0.0333(9) 0.0279(8) 0.0347(9) -0.0048(7) 0.0207(7) -0.0074(6)
O11 0.0302(6) 0.0214(6) 0.0389(7) 0.0025(4) 0.0104(5) 0.0094(5)
O12 0.0381(7) 0.0265(6) 0.0280(6) 0.0015(5) 0.0194(5) -0.0004(5)

loop_
_atom_type_symbol
_atom_type_description
_atom_type_scat_dispersion_real
_atom_type_scat_dispersion_imag
_atom_type_scat_source
C C 0.0181 0.0091 'International Tables Vol C Tables 4.2.6.8 and 6.1.1.4'
H H 0.0000 0.0000 'International Tables Vol C Tables 4.2.6.8 and 6.1.1.4'
O O 0.0492 0.0322 'International Tables Vol C Tables 4.2.6.8 and 6.1.1.4'

loop_
_geom_angle_atom_site_label_1
_geom_angle_atom_site_label_2
_geom_angle_atom_site_label_3
_geom_angle
C8 O1 C2 111.93(11)
O1 C2 C9 110.01(12)
O1 C2 C3 106.24(11)
C9 C2 C3 107.72(12)
O1 C2 H2A 110.9
C9 C2 H2A 110.9
C3 C2 H2A 110.9
C7 C3 C4 105.32(12)
C7 C3 C2 105.09(11)
C4 C3 C2 105.51(12)
C7 C3 H3A 113.4
C4 C3 H3A 113.4
C2 C3 H3A 113.4
O5 C4 C10 109.23(12)
O5 C4 C3 104.30(11)
C10 C4 C3 106.40(13)
O5 C4 H4A 112.2
C10 C4 H4A 112.2
C3 C4 H4A 112.2
C6 O5 C4 108.42(11)
O11 C6 O5 112.69(12)
O11 C6 C7 107.19(12)
O5 C6 C7 104.84(11)
O11 C6 H6A 110.6
O5 C6 H6A 110.6
C7 C6 H6A 110.6
C8 C7 C3 104.75(12)
C8 C7 C6 111.69(12)
C3 C7 C6 104.29(11)
C8 C7 H7A 111.9
C3 C7 H7A 111.9
C6 C7 H7A 111.9
O12 C8 O1 120.90(14)
O12 C8 C7 127.27(14)
O1 C8 C7 111.82(12)
C2 C9 C10 105.62(13)
C2 C9 H9A 110.6
C10 C9 H9A 110.6
C2 C9 H9B 110.6
C10 C9 H9B 110.6
H9A C9 H9B 108.7
C4 C10 C9 105.19(12)
C4 C10 H10A 110.7
C9 C10 H10A 110.7
C4 C10 H10B 110.7
C9 C10 H10B 110.7
H10A C10 H10B 108.8
C6 O11 H11A 107.5

loop_
_geom_bond_atom_site_label_1
_geom_bond_atom_site_label_2
_geom_bond_distance
O1 C8 1.3280(18)
O1 C2 1.4643(17)
C2 C9 1.529(2)
C2 C3 1.544(2)
C2 H2A 1.0000
C3 C7 1.528(2)
C3 C4 1.536(2)
C3 H3A 1.0000
C4 O5 1.4462(18)
C4 C10 1.517(2)
C4 H4A 1.0000
O5 C6 1.4083(18)
C6 O11 1.4045(18)
C6 C7 1.537(2)
C6 H6A 1.0000
C7 C8 1.511(2)
C7 H7A 1.0000
C8 O12 1.2140(18)
C9 C10 1.531(2)
C9 H9A 0.9900
C9 H9B 0.9900
C10 H10A 0.9900
C10 H10B 0.9900
O11 H11A 0.8375

loop_
_geom_hbond_atom_site_label_D
_geom_hbond_atom_site_label_H
_geom_hbond_atom_site_label_A
_geom_hbond_site_symmetry_A
_geom_hbond_distance_DH
_geom_hbond_distance_HA
_geom_hbond_distance_DA
_geom_hbond_angle_DHA
O11 H11A O12 4_556 0.84 1.96 2.7888(16) 172.5

loop_
_geom_torsion_atom_site_label_1
_geom_torsion_atom_site_label_2
_geom_torsion_atom_site_label_3
_geom_torsion_atom_site_label_4
_geom_torsion
C8 O1 C2 C9 -112.17(14)
C8 O1 C2 C3 4.15(16)
O1 C2 C3 C7 -3.63(15)
C9 C2 C3 C7 114.22(13)
O1 C2 C3 C4 -114.66(13)
C9 C2 C3 C4 3.19(15)
C7 C3 C4 O5 -16.61(15)
C2 C3 C4 O5 94.26(13)
C7 C3 C4 C10 -132.04(13)
C2 C3 C4 C10 -21.17(15)
C10 C4 O5 C6 147.30(12)
C3 C4 O5 C6 33.88(15)
C4 O5 C6 O11 79.32(14)
C4 O5 C6 C7 -36.93(14)
C4 C3 C7 C8 113.19(12)
C2 C3 C7 C8 2.03(14)
C4 C3 C7 C6 -4.29(15)
C2 C3 C7 C6 -115.45(12)
O11 C6 C7 C8 151.85(12)
O5 C6 C7 C8 -88.17(14)
O11 C6 C7 C3 -95.56(13)
O5 C6 C7 C3 24.42(14)
C2 O1 C8 O12 176.31(13)
C2 O1 C8 C7 -2.93(16)
C3 C7 C8 O12 -178.76(14)
C6 C7 C8 O12 -66.46(19)
C3 C7 C8 O1 0.43(16)
C6 C7 C8 O1 112.73(14)
O1 C2 C9 C10 131.10(12)
C3 C2 C9 C10 15.71(16)
O5 C4 C10 C9 -80.91(14)
C3 C4 C10 C9 31.14(16)
C2 C9 C10 C4 -28.79(16)
